data_4310649
loop_
_publ_author_name
'Jack M. Harrowfield'
'Yang Kim'
'George A. Koutsantonis'
'Young Hoon Lee'
'Pierre Thu\'ery'

_publ_contact_author 'J. Harrowfield'
_publ_contact_author_address
;
Chemistry, School of Biomedical and Chemical Sciences
University of Western Australia
35 Stirling Highway
Crawley, WA 6009, Australia
;
_publ_section_title
;
 Stereochemistry in Functionalized Macrocycle Complexes: Control of
 Hydroxyl Substituent Orientation
;
_journal_name_full 'Inorganic Chemistry'
_journal_page_first 1689
_journal_page_last 1696
_journal_paper_doi 10.1021/ic034912o
_journal_volume 43
_journal_year 2004
_chemical_formula_sum 'C11 H29 Cl3 Co N5 O2'
_chemical_formula_weight 428.67
_space_group_IT_number 19
_symmetry_cell_setting orthorhombic
_symmetry_space_group_name_Hall 'P 2ac 2ab'
_symmetry_space_group_name_H-M 'P 21 21 21'
_atom_sites_solution_hydrogens geom
_atom_sites_solution_primary direct
_atom_sites_solution_secondary difmap
_audit_creation_method SHELXL-97
_cell_angle_alpha 90.00
_cell_angle_beta 90.00
_cell_angle_gamma 90.00
_cell_formula_units_Z 4
_cell_length_a 8.9797(5)
_cell_length_b 12.4108(4)
_cell_length_c 15.5528(9)
_cell_measurement_reflns_used 11777
_cell_measurement_temperature 100(2)
_cell_measurement_theta_max 25.67
_cell_measurement_theta_min 2.80
_cell_volume 1733.29(15)
_computing_cell_refinement 'DENZO-SMN (Otwinowski & Minor, 1997)'
_computing_data_collection 'Kappa-CCD software (Nonius B.V., 1998)'
_computing_data_reduction 'DENZO-SMN (Otwinowski & Minor, 1997)'
_computing_molecular_graphics 'SHELXTL (Sheldrick, 1999)'
_computing_publication_material 'SHELXTL (Sheldrick, 1999)'
_computing_structure_refinement 'SHELXL-97 (Sheldrick, 1997)'
_computing_structure_solution 'SHELXS-97 (Sheldrick, 1997)'
_diffrn_ambient_temperature 100(2)
_diffrn_measured_fraction_theta_full 0.989
_diffrn_measured_fraction_theta_max 0.989
_diffrn_measurement_device_type 'Nonius Kappa-CCD'
_diffrn_measurement_method '\f scans'
_diffrn_radiation_monochromator graphite
_diffrn_radiation_source 'fine-focus sealed tube'
_diffrn_radiation_type MoK\a
_diffrn_radiation_wavelength 0.71073
_diffrn_reflns_av_R_equivalents 0.0831
_diffrn_reflns_av_sigmaI/netI 0.0648
_diffrn_reflns_limit_h_max 10
_diffrn_reflns_limit_h_min -10
_diffrn_reflns_limit_k_max 14
_diffrn_reflns_limit_k_min -14
_diffrn_reflns_limit_l_max 17
_diffrn_reflns_limit_l_min -18
_diffrn_reflns_number 11777
_diffrn_reflns_theta_full 25.67
_diffrn_reflns_theta_max 25.67
_diffrn_reflns_theta_min 2.80
_diffrn_standards_decay_% 0
_diffrn_standards_interval_time 0
_exptl_absorpt_coefficient_mu 1.466
_exptl_absorpt_correction_T_max 0.746
_exptl_absorpt_correction_T_min 0.740
_exptl_absorpt_correction_type refdelf
_exptl_absorpt_process_details 'program DELABS from PLATON (Spek, 2000)'
_exptl_crystal_colour 'translucent dark purple'
_exptl_crystal_density_diffrn 1.643
_exptl_crystal_density_meas ?
_exptl_crystal_description parallelepiped
_exptl_crystal_F_000 896
_exptl_crystal_size_max 0.20
_exptl_crystal_size_mid 0.20
_exptl_crystal_size_min 0.20
_refine_diff_density_max 0.438
_refine_diff_density_min -0.294
_refine_diff_density_rms 0.059
_refine_ls_abs_structure_details 'Flack H D (1983), Acta Cryst. A39, 876-881'
_refine_ls_abs_structure_Flack 0.383(17)
_refine_ls_extinction_method none
_refine_ls_goodness_of_fit_ref 1.071
_refine_ls_hydrogen_treatment constr
_refine_ls_matrix_type full
_refine_ls_number_parameters 201
_refine_ls_number_reflns 3254
_refine_ls_number_restraints 0
_refine_ls_restrained_S_all 1.071
_refine_ls_R_factor_all 0.0373
_refine_ls_R_factor_gt 0.0323
_refine_ls_shift/su_max 0.001
_refine_ls_shift/su_mean 0.000
_refine_ls_structure_factor_coef Fsqd
_refine_ls_weighting_details 'calc w=1/[\s^2^(Fo^2^)+(0.0190P)^2^+0.8194P] where P=(Fo^2^+2Fc^2^)/3'
_refine_ls_weighting_scheme calc
_refine_ls_wR_factor_gt 0.0710
_refine_ls_wR_factor_ref 0.0735
_reflns_number_gt 2977
_reflns_number_total 3254
_reflns_threshold_expression >2sigma(I)
_cod_data_source_file ic034912osi20030731_084917_7.cif
_cod_data_source_block '[Co(2)Cl]Cl2.H2O'
_cod_depositor_comments
;
The following automatic conversions were performed:
data name '_publ_contact_address' replaced with
'_publ_contact_author_address' as specified in the replacement file
'/home/antanas/src/cod-tools/trunk/data/replacement-values/replacement_tags.lst'.

Automatic conversion script
Id: cif_correct_tags 4998 2017-03-02 13:24:31Z antanas 
;
_cod_database_code 4310649

loop_
_symmetry_equiv_pos_as_xyz
'x, y, z'
'-x+1/2, -y, z+1/2'
'-x, y+1/2, -z+1/2'
'x+1/2, -y+1/2, -z'

loop_
_atom_site_label
_atom_site_type_symbol
_atom_site_fract_x
_atom_site_fract_y
_atom_site_fract_z
_atom_site_U_iso_or_equiv
_atom_site_adp_type
_atom_site_occupancy
_atom_site_symmetry_multiplicity
_atom_site_calc_flag
_atom_site_refinement_flags
_atom_site_disorder_assembly
_atom_site_disorder_group
Co Co 0.69687(5) 0.69194(3) 0.24166(3) 0.01668(11) Uani 1 1 d . . .
Cl1 Cl 0.54350(9) 0.83320(6) 0.21790(5) 0.02155(18) Uani 1 1 d . . .
Cl2 Cl 0.85585(9) 0.35136(6) 0.15087(6) 0.02244(18) Uani 1 1 d . . .
Cl3 Cl 0.19977(10) 0.42582(7) 0.45432(5) 0.02387(18) Uani 1 1 d . . .
N1 N 0.7011(3) 0.7196(2) 0.36625(17) 0.0195(6) Uani 1 1 d . . .
H1 H 0.7413 0.7881 0.3690 0.023 Uiso 1 1 d R . .
N2 N 0.5273(3) 0.5919(2) 0.24613(19) 0.0194(6) Uani 1 1 d . . .
H2 H 0.5629 0.5219 0.2645 0.023 Uiso 1 1 d R . .
N3 N 0.7063(3) 0.6638(2) 0.11820(17) 0.0197(6) Uani 1 1 d . . .
H3 H 0.6681 0.7228 0.0916 0.024 Uiso 1 1 d R . .
N4 N 0.8394(3) 0.5746(2) 0.26228(17) 0.0182(6) Uani 1 1 d . . .
H4 H 0.8218 0.5171 0.2274 0.022 Uiso 1 1 d R . .
N5 N 0.8725(3) 0.7786(2) 0.21290(18) 0.0185(6) Uani 1 1 d . . .
H5A H 0.8505 0.8373 0.1787 0.022 Uiso 1 1 d R . .
H5B H 0.9289 0.8077 0.2573 0.022 Uiso 1 1 d R . .
O1 O 0.5155(3) 0.5320(2) 0.42771(17) 0.0289(6) Uani 1 1 d . . .
H1A H 0.4431 0.4858 0.4263 0.035 Uiso 1 1 d R . .
C1 C 0.5568(4) 0.7220(3) 0.4136(2) 0.0215(7) Uani 1 1 d . . .
H1B H 0.5062 0.7886 0.3992 0.026 Uiso 1 1 calc R . .
H1C H 0.5785 0.7241 0.4747 0.026 Uiso 1 1 calc R . .
C2 C 0.4499(4) 0.6294(3) 0.3974(2) 0.0233(8) Uani 1 1 d . . .
H2C H 0.3605 0.6427 0.4321 0.028 Uiso 1 1 calc R . .
C3 C 0.4005(4) 0.6195(3) 0.3041(2) 0.0212(7) Uani 1 1 d . . .
H3A H 0.3247 0.5641 0.2996 0.025 Uiso 1 1 calc R . .
H3B H 0.3568 0.6871 0.2857 0.025 Uiso 1 1 calc R . .
C4 C 0.4742(4) 0.5784(3) 0.1556(2) 0.0221(7) Uani 1 1 d . . .
H4A H 0.4137 0.6397 0.1389 0.027 Uiso 1 1 calc R . .
H4B H 0.4140 0.5138 0.1508 0.027 Uiso 1 1 calc R . .
C5 C 0.6091(4) 0.5700(3) 0.0978(2) 0.0219(7) Uani 1 1 d . . .
H5C H 0.6616 0.5030 0.1084 0.026 Uiso 1 1 calc R . .
H5D H 0.5791 0.5719 0.0379 0.026 Uiso 1 1 calc R . .
C6 C 0.8646(4) 0.6563(3) 0.0903(2) 0.0214(7) Uani 1 1 d . . .
H6A H 0.8802 0.6996 0.0392 0.026 Uiso 1 1 calc R . .
H6B H 0.8895 0.5822 0.0769 0.026 Uiso 1 1 calc R . .
C7 C 0.9641(4) 0.6977(3) 0.1642(2) 0.0193(7) Uani 1 1 d . . .
C8 C 0.9896(4) 0.6108(3) 0.2318(2) 0.0201(7) Uani 1 1 d . . .
H8A H 1.0438 0.5507 0.2072 0.024 Uiso 1 1 calc R . .
H8B H 1.0469 0.6395 0.2794 0.024 Uiso 1 1 calc R . .
C9 C 0.8357(3) 0.5463(3) 0.3555(2) 0.0214(7) Uani 1 1 d . . .
H9A H 0.9271 0.5100 0.3717 0.026 Uiso 1 1 calc R . .
H9B H 0.7527 0.4985 0.3672 0.026 Uiso 1 1 calc R . .
C10 C 0.8186(4) 0.6504(3) 0.4064(2) 0.0211(7) Uani 1 1 d . . .
H10A H 0.7913 0.6339 0.4653 0.025 Uiso 1 1 calc R . .
H10B H 0.9127 0.6889 0.4072 0.025 Uiso 1 1 calc R . .
C11 C 1.1092(4) 0.7438(3) 0.1293(2) 0.0231(8) Uani 1 1 d . . .
H11A H 1.0879 0.8042 0.0928 0.035 Uiso 1 1 calc R . .
H11B H 1.1605 0.6894 0.0969 0.035 Uiso 1 1 calc R . .
H11C H 1.1708 0.7668 0.1764 0.035 Uiso 1 1 calc R . .
O2 O 0.8252(3) 0.92733(19) 0.39586(15) 0.0260(6) Uani 1 1 d . . .
H2A H 0.9116 0.9146 0.4084 0.031 Uiso 1 1 d R . .
H2B H 0.7995 0.9620 0.4417 0.031 Uiso 1 1 d R . .

loop_
_atom_site_aniso_label
_atom_site_aniso_U_11
_atom_site_aniso_U_22
_atom_site_aniso_U_33
_atom_site_aniso_U_23
_atom_site_aniso_U_13
_atom_site_aniso_U_12
Co 0.0164(2) 0.0165(2) 0.0172(2) -0.00005(16) -0.00052(18) 0.00061(17)
Cl1 0.0205(4) 0.0194(4) 0.0247(4) 0.0018(3) 0.0020(3) 0.0023(3)
Cl2 0.0210(4) 0.0222(4) 0.0241(4) 0.0019(3) 0.0001(3) 0.0009(3)
Cl3 0.0227(4) 0.0271(4) 0.0218(4) -0.0041(3) 0.0015(4) -0.0044(4)
N1 0.0205(13) 0.0194(14) 0.0186(14) 0.0010(10) -0.0002(13) -0.0007(11)
N2 0.0203(14) 0.0179(13) 0.0198(15) 0.0015(12) -0.0007(13) 0.0017(10)
N3 0.0180(13) 0.0195(14) 0.0217(14) 0.0008(11) -0.0005(12) -0.0004(12)
N4 0.0208(14) 0.0176(13) 0.0163(15) -0.0021(11) -0.0009(11) 0.0004(10)
N5 0.0205(14) 0.0171(14) 0.0180(15) 0.0012(10) 0.0001(11) 0.0007(11)
O1 0.0287(14) 0.0254(13) 0.0325(16) 0.0038(11) -0.0005(11) -0.0046(11)
C1 0.0221(17) 0.0198(17) 0.0226(18) -0.0022(13) 0.0057(14) 0.0001(14)
C2 0.0224(17) 0.0218(18) 0.026(2) 0.0017(14) 0.0037(15) -0.0003(14)
C3 0.0185(17) 0.0215(18) 0.0236(19) 0.0035(14) 0.0020(14) -0.0005(13)
C4 0.0200(17) 0.0223(17) 0.0241(19) -0.0016(14) -0.0041(14) -0.0015(14)
C5 0.0240(18) 0.0213(17) 0.0204(18) -0.0024(14) -0.0062(14) 0.0013(14)
C6 0.0225(17) 0.0206(17) 0.0211(18) -0.0007(14) 0.0017(14) 0.0021(14)
C7 0.0210(16) 0.0185(16) 0.0185(17) -0.0011(13) 0.0015(13) 0.0034(14)
C8 0.0151(15) 0.0220(16) 0.023(2) -0.0040(13) 0.0017(13) 0.0010(12)
C9 0.0176(18) 0.0243(18) 0.0222(18) 0.0041(14) -0.0024(13) 0.0019(13)
C10 0.0235(18) 0.0215(17) 0.0184(17) -0.0009(13) -0.0025(14) -0.0014(15)
C11 0.0186(17) 0.0274(19) 0.023(2) -0.0010(14) 0.0017(14) 0.0002(14)
O2 0.0212(13) 0.0275(13) 0.0294(14) -0.0057(11) 0.0007(11) 0.0010(11)

loop_
_atom_type_symbol
_atom_type_description
_atom_type_scat_dispersion_real
_atom_type_scat_dispersion_imag
_atom_type_scat_source
C C 0.0033 0.0016 'International Tables Vol C Tables 4.2.6.8 and 6.1.1.4'
H H 0.0000 0.0000 'International Tables Vol C Tables 4.2.6.8 and 6.1.1.4'
N N 0.0061 0.0033 'International Tables Vol C Tables 4.2.6.8 and 6.1.1.4'
O O 0.0106 0.0060 'International Tables Vol C Tables 4.2.6.8 and 6.1.1.4'
Cl Cl 0.1484 0.1585 'International Tables Vol C Tables 4.2.6.8 and 6.1.1.4'
Co Co 0.3494 0.9721 'International Tables Vol C Tables 4.2.6.8 and 6.1.1.4'

loop_
_geom_angle_atom_site_label_1
_geom_angle_atom_site_label_2
_geom_angle_atom_site_label_3
_geom_angle
_geom_angle_site_symmetry_1
_geom_angle_site_symmetry_3
_geom_angle_publ_flag
N3 Co N5 80.74(11) . . ?
N3 Co N4 89.98(11) . . ?
N5 Co N4 85.39(11) . . ?
N3 Co N2 87.44(12) . . ?
N5 Co N2 167.83(12) . . ?
N4 Co N2 91.76(11) . . ?
N3 Co N1 176.39(12) . . ?
N5 Co N1 96.50(12) . . ?
N4 Co N1 87.47(11) . . ?
N2 Co N1 95.19(12) . . ?
N3 Co Cl1 90.26(8) . . ?
N5 Co Cl1 91.58(8) . . ?
N4 Co Cl1 176.88(8) . . ?
N2 Co Cl1 91.36(8) . . ?
N1 Co Cl1 92.15(8) . . ?
C1 N1 C10 114.7(3) . . ?
C1 N1 Co 118.2(2) . . ?
C10 N1 Co 108.9(2) . . ?
C1 N1 H1 107.4 . . ?
C10 N1 H1 103.5 . . ?
Co N1 H1 102.3 . . ?
C3 N2 C4 110.5(3) . . ?
C3 N2 Co 117.9(2) . . ?
C4 N2 Co 106.5(2) . . ?
C3 N2 H2 106.2 . . ?
C4 N2 H2 106.4 . . ?
Co N2 H2 108.8 . . ?
C6 N3 C5 116.7(3) . . ?
C6 N3 Co 109.8(2) . . ?
C5 N3 Co 108.9(2) . . ?
C6 N3 H3 106.1 . . ?
C5 N3 H3 108.2 . . ?
Co N3 H3 106.7 . . ?
C9 N4 C8 113.4(2) . . ?
C9 N4 Co 108.58(19) . . ?
C8 N4 Co 108.23(19) . . ?
C9 N4 H4 113.0 . . ?
C8 N4 H4 101.7 . . ?
Co N4 H4 111.8 . . ?
C7 N5 Co 100.86(19) . . ?
C7 N5 H5A 110.8 . . ?
Co N5 H5A 113.0 . . ?
C7 N5 H5B 109.7 . . ?
Co N5 H5B 118.8 . . ?
H5A N5 H5B 103.8 . . ?
C2 O1 H1A 104.1 . . ?
N1 C1 C2 116.9(3) . . ?
N1 C1 H1B 108.1 . . ?
C2 C1 H1B 108.1 . . ?
N1 C1 H1C 108.1 . . ?
C2 C1 H1C 108.1 . . ?
H1B C1 H1C 107.3 . . ?
O1 C2 C1 109.0(3) . . ?
O1 C2 C3 111.5(3) . . ?
C1 C2 C3 113.8(3) . . ?
O1 C2 H2C 107.4 . . ?
C1 C2 H2C 107.4 . . ?
C3 C2 H2C 107.4 . . ?
N2 C3 C2 111.9(3) . . ?
N2 C3 H3A 109.2 . . ?
C2 C3 H3A 109.2 . . ?
N2 C3 H3B 109.2 . . ?
C2 C3 H3B 109.2 . . ?
H3A C3 H3B 107.9 . . ?
N2 C4 C5 108.2(3) . . ?
N2 C4 H4A 110.1 . . ?
C5 C4 H4A 110.1 . . ?
N2 C4 H4B 110.1 . . ?
C5 C4 H4B 110.1 . . ?
H4A C4 H4B 108.4 . . ?
N3 C5 C4 106.8(3) . . ?
N3 C5 H5C 110.4 . . ?
C4 C5 H5C 110.4 . . ?
N3 C5 H5D 110.4 . . ?
C4 C5 H5D 110.4 . . ?
H5C C5 H5D 108.6 . . ?
N3 C6 C7 108.4(3) . . ?
N3 C6 H6A 110.0 . . ?
C7 C6 H6A 110.0 . . ?
N3 C6 H6B 110.0 . . ?
C7 C6 H6B 110.0 . . ?
H6A C6 H6B 108.4 . . ?
N5 C7 C11 113.4(3) . . ?
N5 C7 C8 102.0(3) . . ?
C11 C7 C8 112.5(3) . . ?
N5 C7 C6 106.3(3) . . ?
C11 C7 C6 110.8(3) . . ?
C8 C7 C6 111.4(3) . . ?
N4 C8 C7 107.1(3) . . ?
N4 C8 H8A 110.3 . . ?
C7 C8 H8A 110.3 . . ?
N4 C8 H8B 110.3 . . ?
C7 C8 H8B 110.3 . . ?
H8A C8 H8B 108.5 . . ?
N4 C9 C10 107.9(3) . . ?
N4 C9 H9A 110.1 . . ?
C10 C9 H9A 110.1 . . ?
N4 C9 H9B 110.1 . . ?
C10 C9 H9B 110.1 . . ?
H9A C9 H9B 108.4 . . ?
N1 C10 C9 109.9(3) . . ?
N1 C10 H10A 109.7 . . ?
C9 C10 H10A 109.7 . . ?
N1 C10 H10B 109.7 . . ?
C9 C10 H10B 109.7 . . ?
H10A C10 H10B 108.2 . . ?
C7 C11 H11A 109.5 . . ?
C7 C11 H11B 109.5 . . ?
H11A C11 H11B 109.5 . . ?
C7 C11 H11C 109.5 . . ?
H11A C11 H11C 109.5 . . ?
H11B C11 H11C 109.5 . . ?
H2A O2 H2B 98.9 . . ?

loop_
_geom_bond_atom_site_label_1
_geom_bond_atom_site_label_2
_geom_bond_distance
_geom_bond_site_symmetry_2
_geom_bond_publ_flag
Co N3 1.953(3) . ?
Co N5 1.961(3) . ?
Co N4 1.965(3) . ?
Co N2 1.966(3) . ?
Co N1 1.968(3) . ?
Co Cl1 2.2597(9) . ?
N1 C1 1.491(4) . ?
N1 C10 1.497(4) . ?
N1 H1 0.9244 . ?
N2 C3 1.492(4) . ?
N2 C4 1.495(4) . ?
N2 H2 0.9695 . ?
N3 C6 1.489(4) . ?
N3 C5 1.490(4) . ?
N3 H3 0.9087 . ?
N4 C9 1.492(4) . ?
N4 C8 1.498(4) . ?
N4 H4 0.9107 . ?
N5 C7 1.503(4) . ?
N5 H5A 0.9231 . ?
N5 H5B 0.9291 . ?
O1 C2 1.425(4) . ?
O1 H1A 0.8669 . ?
C1 C2 1.519(5) . ?
C1 H1B 0.9700 . ?
C1 H1C 0.9700 . ?
C2 C3 1.523(5) . ?
C2 H2C 0.9800 . ?
C3 H3A 0.9700 . ?
C3 H3B 0.9700 . ?
C4 C5 1.512(5) . ?
C4 H4A 0.9700 . ?
C4 H4B 0.9700 . ?
C5 H5C 0.9700 . ?
C5 H5D 0.9700 . ?
C6 C7 1.544(5) . ?
C6 H6A 0.9700 . ?
C6 H6B 0.9700 . ?
C7 C11 1.523(5) . ?
C7 C8 1.524(4) . ?
C8 H8A 0.9700 . ?
C8 H8B 0.9700 . ?
C9 C10 1.523(5) . ?
C9 H9A 0.9700 . ?
C9 H9B 0.9700 . ?
C10 H10A 0.9700 . ?
C10 H10B 0.9700 . ?
C11 H11A 0.9600 . ?
C11 H11B 0.9600 . ?
C11 H11C 0.9600 . ?
O2 H2A 0.8155 . ?
O2 H2B 0.8640 . ?

loop_
_geom_hbond_atom_site_label_D
_geom_hbond_atom_site_label_H
_geom_hbond_atom_site_label_A
_geom_hbond_distance_DH
_geom_hbond_distance_HA
_geom_hbond_distance_DA
_geom_hbond_angle_DHA
_geom_hbond_site_symmetry_A
N1 H1 O2 0.92 1.93 2.846(4) 170.1 .
N4 H4 Cl2 0.91 2.40 3.272(3) 161.3 .
O1 H1A Cl3 0.87 2.35 3.153(3) 154.4 .
O2 H2A Cl2 0.82 2.41 3.101(3) 142.7 3_755
O2 H2B Cl3 0.86 2.31 3.165(2) 168.4 4_566
